data_1504973
loop_
_publ_author_name
'Anant, Piyush'
'Lucas, Nigel T.'
'Jacob, Josemon'

_publ_section_title
;
 A simple route toward the synthesis of bisbenzothiadiazole derivatives.
;
_journal_issue 24
_journal_name_full 'Organic letters'
_journal_page_first 5533
_journal_page_last 5536
_journal_paper_doi 10.1021/ol8022837
_journal_volume 10
_journal_year 2008
_chemical_formula_moiety 'C70 H86 N4 S2, C0.25 H0.25 Cl0.75'
_chemical_formula_sum 'C70.25 H86.25 Cl0.75 N4 S2'
_chemical_formula_weight 1077.39
_chemical_name_systematic
; 
 7,7'-di(9,9-dioctylfluoren-2-yl)-4,4'-bis(2,1,3-benzothiadazole) 
;
_space_group_IT_number 15
_symmetry_cell_setting monoclinic
_symmetry_space_group_name_Hall '-C 2yc'
_symmetry_space_group_name_H-M 'C 1 2/c 1'
_atom_sites_solution_hydrogens geom
_atom_sites_solution_primary direct
_atom_sites_solution_secondary difmap
_audit_creation_method SHELXL-97
_cell_angle_alpha 90.00
_cell_angle_beta 90.201(2)
_cell_angle_gamma 90.00
_cell_formula_units_Z 4
_cell_length_a 40.494(2)
_cell_length_b 15.6042(9)
_cell_length_c 9.6955(6)
_cell_measurement_reflns_used 6671
_cell_measurement_temperature 150(2)
_cell_measurement_theta_max 25.22
_cell_measurement_theta_min 2.89
_cell_volume 6126.3(6)
_computing_cell_refinement 'Bruker Apex2'
_computing_data_collection 'Bruker Apex2'
_computing_data_reduction 'Bruker Apex2'
_computing_molecular_graphics
;
ORTEP-IIIv2 ('Farrugia, 1997')
;
_computing_structure_refinement 'SHELXL-97 (Sheldrick, 1997)'
_computing_structure_solution 'SHELXS-97 (Sheldrick, 1990)'
_diffrn_ambient_temperature 150(2)
_diffrn_crystal_treatment
; 
Attached with Exxon Paratone N to a short length
of fibre supported on a thin piece of copper wire
inserted in a copper mounting pin. The crystal was
quenched in a cold nitrogen gas stream from an
Oxford Cryosystems cyrostream 
;
_diffrn_measured_fraction_theta_full 0.997
_diffrn_measured_fraction_theta_max 0.997
_diffrn_measurement_device_type 'Bruker-Nonius Kappa ApexII'
_diffrn_measurement_method 'phi and omega scans'
_diffrn_radiation_monochromator graphite
_diffrn_radiation_source 'fine-focus sealed tube'
_diffrn_radiation_type MoK\a
_diffrn_radiation_wavelength 0.71073
_diffrn_reflns_av_R_equivalents 0.0495
_diffrn_reflns_av_sigmaI/netI 0.0367
_diffrn_reflns_limit_h_max 48
_diffrn_reflns_limit_h_min -48
_diffrn_reflns_limit_k_max 18
_diffrn_reflns_limit_k_min -18
_diffrn_reflns_limit_l_max 11
_diffrn_reflns_limit_l_min -10
_diffrn_reflns_number 33743
_diffrn_reflns_theta_full 25.29
_diffrn_reflns_theta_max 25.29
_diffrn_reflns_theta_min 2.90
_diffrn_standards_decay_% 0
_diffrn_standards_interval_count 0
_diffrn_standards_number 0
_exptl_absorpt_coefficient_mu 0.164
_exptl_absorpt_correction_T_max 0.9918
_exptl_absorpt_correction_T_min 0.9555
_exptl_absorpt_correction_type empirical
_exptl_absorpt_process_details SADABS
_exptl_crystal_colour yellow
_exptl_crystal_density_diffrn 1.168
_exptl_crystal_density_method 'not measured'
_exptl_crystal_description needle
_exptl_crystal_F_000 2322
_exptl_crystal_size_max 0.28
_exptl_crystal_size_mid 0.08
_exptl_crystal_size_min 0.05
_refine_diff_density_max 0.335
_refine_diff_density_min -0.342
_refine_diff_density_rms 0.049
_refine_ls_extinction_method none
_refine_ls_goodness_of_fit_ref 1.034
_refine_ls_hydrogen_treatment constr
_refine_ls_matrix_type full
_refine_ls_number_parameters 399
_refine_ls_number_reflns 5552
_refine_ls_number_restraints 28
_refine_ls_restrained_S_all 1.047
_refine_ls_R_factor_all 0.0734
_refine_ls_R_factor_gt 0.0476
_refine_ls_shift/su_max 0.000
_refine_ls_shift/su_mean 0.000
_refine_ls_structure_factor_coef Fsqd
_refine_ls_weighting_details 'calc w=1/[\s^2^(Fo^2^)+(0.0607P)^2^+6.2238P] where P=(Fo^2^+2Fc^2^)/3'
_refine_ls_weighting_scheme calc
_refine_ls_wR_factor_gt 0.1163
_refine_ls_wR_factor_ref 0.1313
_reflns_number_gt 4041
_reflns_number_total 5552
_reflns_threshold_expression >2sigma(I)
_cod_data_source_file ol8022837_si_002.cif
_cod_data_source_block ntl08_6
_cod_original_cell_volume 6126.4(6)
_cod_original_sg_symbol_H-M C2/c
_cod_database_code 1504973

loop_
_symmetry_equiv_pos_as_xyz
'x, y, z'
'-x, y, -z+1/2'
'x+1/2, y+1/2, z'
'-x+1/2, y+1/2, -z+1/2'
'-x, -y, -z'
'x, -y, z-1/2'
'-x+1/2, -y+1/2, -z'
'x+1/2, -y+1/2, z-1/2'

loop_
_atom_site_label
_atom_site_type_symbol
_atom_site_fract_x
_atom_site_fract_y
_atom_site_fract_z
_atom_site_U_iso_or_equiv
_atom_site_adp_type
_atom_site_occupancy
_atom_site_symmetry_multiplicity
_atom_site_calc_flag
_atom_site_refinement_flags
_atom_site_disorder_assembly
_atom_site_disorder_group
Cl1 Cl -0.0317(5) -0.2557(10) -0.168(3) 0.222(12) Uani 0.13 1 d PD A -5
S1 S 0.097060(14) 0.29849(5) 0.81861(6) 0.04084(19) Uani 1 1 d . . .
N1 N 0.05839(4) 0.31732(13) 0.84312(18) 0.0342(5) Uani 1 1 d . . .
C1 C 0.01249(5) 0.36906(14) 0.6946(2) 0.0283(5) Uani 1 1 d . . .
Cl2 Cl -0.0061(4) -0.0845(6) -0.1974(13) 0.147(5) Uani 0.13 1 d PD A -5
N2 N 0.10083(4) 0.32224(12) 0.65789(18) 0.0326(4) Uani 1 1 d . . .
C2 C 0.04620(5) 0.34474(14) 0.7205(2) 0.0275(5) Uani 1 1 d . . .
Cl3 Cl 0.0302(3) -0.2305(7) -0.3101(13) 0.107(4) Uani 0.13 1 d PD A -5
C3 C 0.07061(5) 0.34697(13) 0.6134(2) 0.0263(5) Uani 1 1 d . . .
C4 C 0.06242(5) 0.37408(13) 0.4755(2) 0.0265(5) Uani 1 1 d . . .
C5 C 0.02968(5) 0.39553(15) 0.4556(2) 0.0331(5) Uani 1 1 d . . .
H5 H 0.0230 0.4133 0.3660 0.040 Uiso 1 1 calc R . .
C6 C 0.00557(5) 0.39267(15) 0.5604(2) 0.0334(5) Uani 1 1 d . . .
H6 H -0.0165 0.4078 0.5374 0.040 Uiso 1 1 calc R . .
C7 C 0.13165(5) 0.38911(13) 0.14351(19) 0.0244(4) Uani 1 1 d . . .
C8 C 0.10507(5) 0.44558(14) 0.1481(2) 0.0300(5) Uani 1 1 d . . .
H8 H 0.1019 0.4868 0.0772 0.036 Uiso 1 1 calc R . .
C9 C 0.08330(5) 0.44060(14) 0.2580(2) 0.0304(5) Uani 1 1 d . . .
H9 H 0.0653 0.4796 0.2622 0.037 Uiso 1 1 calc R . .
C10 C 0.08714(5) 0.37933(13) 0.3634(2) 0.0259(5) Uani 1 1 d . . .
C11 C 0.11433(5) 0.32338(13) 0.3578(2) 0.0259(5) Uani 1 1 d . . .
H11 H 0.1176 0.2821 0.4286 0.031 Uiso 1 1 calc R . .
C12 C 0.13623(5) 0.32854(13) 0.2490(2) 0.0241(4) Uani 1 1 d . . .
C13 C 0.16632(5) 0.27243(13) 0.2200(2) 0.0246(5) Uani 1 1 d . . .
C14 C 0.17839(5) 0.31043(13) 0.0844(2) 0.0244(4) Uani 1 1 d . . .
C15 C 0.15784(5) 0.37779(13) 0.0405(2) 0.0255(5) Uani 1 1 d . . .
C16 C 0.16330(5) 0.41913(14) -0.0850(2) 0.0285(5) Uani 1 1 d . . .
H16 H 0.1493 0.4643 -0.1147 0.034 Uiso 1 1 calc R . .
C17 C 0.18981(5) 0.39265(14) -0.1656(2) 0.0314(5) Uani 1 1 d . . .
H17 H 0.1937 0.4196 -0.2518 0.038 Uiso 1 1 calc R . .
C18 C 0.21052(5) 0.32743(14) -0.1215(2) 0.0320(5) Uani 1 1 d . . .
H18 H 0.2287 0.3109 -0.1772 0.038 Uiso 1 1 calc R . .
C19 C 0.20498(5) 0.28568(14) 0.0039(2) 0.0291(5) Uani 1 1 d . . .
H19 H 0.2192 0.2410 0.0336 0.035 Uiso 1 1 calc R . .
C20 C 0.19290(5) 0.27886(13) 0.3356(2) 0.0270(5) Uani 1 1 d . . .
H20A H 0.1840 0.2518 0.4200 0.032 Uiso 1 1 calc R . .
H20B H 0.2125 0.2454 0.3069 0.032 Uiso 1 1 calc R . .
C21 C 0.20410(5) 0.36954(14) 0.3715(2) 0.0293(5) Uani 1 1 d . . .
H21A H 0.1853 0.4012 0.4120 0.035 Uiso 1 1 calc R . .
H21B H 0.2106 0.3994 0.2857 0.035 Uiso 1 1 calc R . .
C22 C 0.23310(5) 0.37158(14) 0.4728(2) 0.0285(5) Uani 1 1 d . . .
H22A H 0.2266 0.3414 0.5583 0.034 Uiso 1 1 calc R . .
H22B H 0.2519 0.3400 0.4320 0.034 Uiso 1 1 calc R . .
C23 C 0.24446(5) 0.46178(14) 0.5099(2) 0.0299(5) Uani 1 1 d . . .
H23A H 0.2258 0.4930 0.5521 0.036 Uiso 1 1 calc R . .
H23B H 0.2506 0.4923 0.4242 0.036 Uiso 1 1 calc R . .
C24 C 0.27391(5) 0.46403(14) 0.6095(2) 0.0297(5) Uani 1 1 d . . .
H24A H 0.2674 0.4358 0.6968 0.036 Uiso 1 1 calc R . .
H24B H 0.2922 0.4303 0.5692 0.036 Uiso 1 1 calc R . .
C25 C 0.28651(5) 0.55396(14) 0.6423(2) 0.0305(5) Uani 1 1 d . . .
H25B H 0.2683 0.5879 0.6831 0.037 Uiso 1 1 calc R . .
H25A H 0.2932 0.5823 0.5554 0.037 Uiso 1 1 calc R . .
C26 C 0.31581(5) 0.55363(15) 0.7419(2) 0.0340(5) Uani 1 1 d . . .
H26B H 0.3095 0.5211 0.8255 0.041 Uiso 1 1 calc R . .
H26A H 0.3344 0.5228 0.6979 0.041 Uiso 1 1 calc R . .
C27 C 0.32785(6) 0.64177(16) 0.7858(3) 0.0418(6) Uani 1 1 d . . .
H27B H 0.3346 0.6743 0.7042 0.063 Uiso 1 1 calc R . .
H27C H 0.3467 0.6356 0.8486 0.063 Uiso 1 1 calc R . .
H27A H 0.3100 0.6723 0.8329 0.063 Uiso 1 1 calc R . .
C28 C 0.15615(5) 0.17713(14) 0.2034(2) 0.0276(5) Uani 1 1 d . . .
H28B H 0.1759 0.1439 0.1760 0.033 Uiso 1 1 calc R . .
H28A H 0.1489 0.1553 0.2943 0.033 Uiso 1 1 calc R . .
C29 C 0.12867(5) 0.16009(14) 0.0982(2) 0.0341(5) Uani 1 1 d . B .
H29B H 0.1087 0.1926 0.1257 0.041 Uiso 1 1 calc R . .
H29A H 0.1358 0.1818 0.0071 0.041 Uiso 1 1 calc R . .
C30 C 0.11960(6) 0.06543(15) 0.0843(2) 0.0390(6) Uani 1 1 d . . .
H30A H 0.1394 0.0333 0.0539 0.047 Uiso 1 1 calc R B .
H30B H 0.1133 0.0433 0.1762 0.047 Uiso 1 1 calc R . .
C31 C 0.09153(7) 0.04801(17) -0.0164(3) 0.0596(8) Uani 0.25 1 d PD B -1
H31A H 0.0996 0.0525 -0.1124 0.071 Uiso 0.25 1 calc PR B -1
H31B H 0.0737 0.0906 -0.0034 0.071 Uiso 0.25 1 calc PR B -1
C32 C 0.0780(3) -0.0446(6) 0.0112(16) 0.0516(16) Uiso 0.25 1 d PD B -1
H32A H 0.0948 -0.0864 -0.0197 0.062 Uiso 0.25 1 calc PR B -1
H32B H 0.0754 -0.0520 0.1120 0.062 Uiso 0.25 1 calc PR B -1
C33 C 0.0451(3) -0.0666(7) -0.0591(13) 0.055(2) Uiso 0.25 1 d PD B -1
H33A H 0.0276 -0.0308 -0.0174 0.066 Uiso 0.25 1 calc PR B -1
H33B H 0.0467 -0.0505 -0.1576 0.066 Uiso 0.25 1 calc PR B -1
C34 C 0.0343(3) -0.1593(7) -0.0511(13) 0.055(2) Uiso 0.25 1 d PD B -1
H34A H 0.0391 -0.1813 0.0426 0.066 Uiso 0.25 1 calc PR B -1
H34B H 0.0475 -0.1934 -0.1172 0.066 Uiso 0.25 1 calc PR B -1
C35 C -0.0022(3) -0.1719(13) -0.083(2) 0.106(5) Uiso 0.25 1 d PD B -1
H35A H -0.0079 -0.2325 -0.0718 0.159 Uiso 0.25 1 calc PR B -1
H35B H -0.0068 -0.1540 -0.1778 0.159 Uiso 0.25 1 calc PR B -1
H35C H -0.0154 -0.1373 -0.0191 0.159 Uiso 0.25 1 calc PR B -1
C41 C 0.09153(7) 0.04801(17) -0.0164(3) 0.0596(8) Uani 0.25 1 d PD B -2
H41A H 0.0980 0.0666 -0.1101 0.071 Uiso 0.25 1 calc PR B -2
H41B H 0.0718 0.0812 0.0111 0.071 Uiso 0.25 1 calc PR B -2
C42 C 0.0831(4) -0.0495(6) -0.0179(17) 0.0516(16) Uiso 0.25 1 d PD B -2
H42A H 0.1023 -0.0825 -0.0520 0.062 Uiso 0.25 1 calc PR B -2
H42B H 0.0781 -0.0691 0.0769 0.062 Uiso 0.25 1 calc PR B -2
C43 C 0.0528(3) -0.0655(7) -0.1127(13) 0.055(2) Uiso 0.25 1 d PD B -2
H43A H 0.0339 -0.0315 -0.0781 0.066 Uiso 0.25 1 calc PR B -2
H43B H 0.0580 -0.0448 -0.2066 0.066 Uiso 0.25 1 calc PR B -2
C44 C 0.0426(3) -0.1590(7) -0.1213(12) 0.055(2) Uiso 0.25 1 d PD B -2
H44A H 0.0373 -0.1791 -0.0271 0.066 Uiso 0.25 1 calc PR B -2
H44B H 0.0618 -0.1927 -0.1535 0.066 Uiso 0.25 1 calc PR B -2
C45 C 0.0129(5) -0.1793(14) -0.217(2) 0.106(5) Uiso 0.25 1 d PD B -2
H45A H 0.0082 -0.2409 -0.2135 0.159 Uiso 0.25 1 calc PR B -2
H45B H 0.0182 -0.1625 -0.3113 0.159 Uiso 0.25 1 calc PR B -2
H45C H -0.0065 -0.1474 -0.1851 0.159 Uiso 0.25 1 calc PR B -2
C51 C 0.09153(7) 0.04801(17) -0.0164(3) 0.0596(8) Uani 0.25 1 d PD B -3
H51A H 0.0735 0.0884 0.0066 0.071 Uiso 0.25 1 calc PR B -3
H51B H 0.0996 0.0641 -0.1092 0.071 Uiso 0.25 1 calc PR B -3
C52 C 0.0763(3) -0.0389(7) -0.0291(17) 0.0516(16) Uiso 0.25 1 d PD B -3
H52A H 0.0933 -0.0843 -0.0207 0.062 Uiso 0.25 1 calc PR B -3
H52B H 0.0649 -0.0453 -0.1190 0.062 Uiso 0.25 1 calc PR B -3
C53 C 0.0516(3) -0.0443(8) 0.0898(13) 0.068(3) Uiso 0.25 1 d PD B -3
H53A H 0.0346 0.0007 0.0774 0.082 Uiso 0.25 1 calc PR B -3
H53B H 0.0633 -0.0327 0.1776 0.082 Uiso 0.25 1 calc PR B -3
C54 C 0.0346(4) -0.1317(9) 0.0992(17) 0.116(5) Uiso 0.25 1 d PD B -3
H54A H 0.0511 -0.1782 0.1083 0.140 Uiso 0.25 1 calc PR B -3
H54B H 0.0208 -0.1425 0.0164 0.140 Uiso 0.25 1 calc PR B -3
C55 C 0.0128(4) -0.1256(11) 0.2306(19) 0.105(4) Uiso 0.25 1 d PD B -3
H55A H 0.0009 -0.1796 0.2436 0.158 Uiso 0.25 1 calc PR B -3
H55B H -0.0031 -0.0787 0.2199 0.158 Uiso 0.25 1 calc PR B -3
H55C H 0.0269 -0.1145 0.3111 0.158 Uiso 0.25 1 calc PR B -3
C61 C 0.09153(7) 0.04801(17) -0.0164(3) 0.0596(8) Uani 0.25 1 d PD B -4
H61A H 0.0962 0.0782 -0.1040 0.071 Uiso 0.25 1 calc PR B -4
H61B H 0.0709 0.0721 0.0218 0.071 Uiso 0.25 1 calc PR B -4
C62 C 0.0861(4) -0.0476(6) -0.0472(13) 0.0516(16) Uiso 0.25 1 d PD B -4
H62A H 0.1079 -0.0750 -0.0622 0.062 Uiso 0.25 1 calc PR B -4
H62B H 0.0733 -0.0530 -0.1338 0.062 Uiso 0.25 1 calc PR B -4
C63 C 0.0679(3) -0.0962(8) 0.0683(12) 0.068(3) Uiso 0.25 1 d PD B -4
H63A H 0.0691 -0.1584 0.0495 0.082 Uiso 0.25 1 calc PR B -4
H63B H 0.0793 -0.0853 0.1571 0.082 Uiso 0.25 1 calc PR B -4
C64 C 0.0319(3) -0.0701(12) 0.082(2) 0.116(5) Uiso 0.25 1 d PD B -4
H64A H 0.0231 -0.0604 -0.0125 0.140 Uiso 0.25 1 calc PR B -4
H64B H 0.0312 -0.0144 0.1303 0.140 Uiso 0.25 1 calc PR B -4
C65 C 0.0082(4) -0.1314(12) 0.1558(18) 0.105(4) Uiso 0.25 1 d PD B -4
H65A H -0.0141 -0.1069 0.1560 0.158 Uiso 0.25 1 calc PR B -4
H65B H 0.0157 -0.1399 0.2510 0.158 Uiso 0.25 1 calc PR B -4
H65C H 0.0079 -0.1867 0.1078 0.158 Uiso 0.25 1 calc PR B -4
C70 C 0.0046(4) -0.1923(8) -0.1760(16) 0.047(6) Uani 0.13 1 d PD A -5
H70 H 0.0168 -0.1985 -0.0867 0.056 Uiso 0.13 1 calc PR A -5

loop_
_atom_site_aniso_label
_atom_site_aniso_U_11
_atom_site_aniso_U_22
_atom_site_aniso_U_33
_atom_site_aniso_U_23
_atom_site_aniso_U_13
_atom_site_aniso_U_12
Cl1 0.22(2) 0.109(12) 0.34(3) 0.057(14) 0.038(19) -0.022(13)
S1 0.0249(3) 0.0680(5) 0.0295(3) 0.0107(3) -0.0016(2) 0.0017(3)
N1 0.0256(10) 0.0485(12) 0.0285(10) 0.0049(8) -0.0004(7) -0.0023(9)
C1 0.0242(11) 0.0306(12) 0.0300(11) -0.0017(9) 0.0020(8) -0.0004(9)
Cl2 0.157(13) 0.116(8) 0.168(15) 0.010(7) -0.033(12) -0.025(8)
N2 0.0238(9) 0.0454(12) 0.0284(10) 0.0047(8) -0.0014(7) 0.0003(8)
C2 0.0265(11) 0.0298(12) 0.0261(11) -0.0002(9) -0.0002(8) -0.0034(9)
Cl3 0.099(8) 0.113(9) 0.108(7) 0.026(7) 0.031(6) -0.035(6)
C3 0.0233(10) 0.0278(12) 0.0278(11) -0.0011(9) 0.0001(8) -0.0013(9)
C4 0.0240(11) 0.0279(12) 0.0278(11) -0.0007(9) 0.0014(8) 0.0015(9)
C5 0.0294(11) 0.0421(14) 0.0278(11) 0.0056(10) -0.0001(9) 0.0045(10)
C6 0.0233(11) 0.0449(14) 0.0318(12) 0.0047(10) 0.0017(9) 0.0058(10)
C7 0.0237(10) 0.0265(11) 0.0230(10) 0.0001(8) -0.0009(8) -0.0008(9)
C8 0.0315(12) 0.0316(12) 0.0270(11) 0.0066(9) -0.0001(9) 0.0036(10)
C9 0.0268(11) 0.0332(13) 0.0313(11) 0.0026(9) 0.0015(9) 0.0067(10)
C10 0.0240(10) 0.0288(12) 0.0250(10) -0.0012(9) -0.0004(8) -0.0004(9)
C11 0.0252(11) 0.0277(11) 0.0247(10) 0.0028(8) -0.0018(8) -0.0001(9)
C12 0.0229(10) 0.0257(11) 0.0239(10) -0.0018(8) -0.0020(8) 0.0003(9)
C13 0.0227(10) 0.0266(12) 0.0244(10) 0.0020(8) 0.0000(8) 0.0025(9)
C14 0.0238(10) 0.0256(11) 0.0237(10) -0.0011(8) -0.0012(8) -0.0032(9)
C15 0.0246(10) 0.0273(12) 0.0247(10) 0.0002(8) -0.0015(8) -0.0034(9)
C16 0.0283(11) 0.0298(12) 0.0275(10) 0.0034(9) -0.0012(9) -0.0043(9)
C17 0.0338(12) 0.0355(13) 0.0249(11) 0.0025(9) 0.0040(9) -0.0090(10)
C18 0.0284(11) 0.0365(13) 0.0312(11) -0.0042(10) 0.0075(9) -0.0035(10)
C19 0.0254(11) 0.0314(12) 0.0306(11) -0.0008(9) 0.0019(9) -0.0002(9)
C20 0.0250(11) 0.0301(12) 0.0258(10) 0.0028(9) -0.0009(8) 0.0047(9)
C21 0.0283(11) 0.0291(12) 0.0305(11) 0.0014(9) -0.0019(9) 0.0022(9)
C22 0.0283(11) 0.0309(12) 0.0264(11) -0.0001(9) -0.0002(8) 0.0028(9)
C23 0.0302(11) 0.0321(12) 0.0274(11) 0.0017(9) -0.0009(9) 0.0028(10)
C24 0.0310(11) 0.0314(12) 0.0266(11) 0.0021(9) -0.0016(9) 0.0014(10)
C25 0.0303(11) 0.0323(13) 0.0290(11) 0.0004(9) 0.0004(9) 0.0003(10)
C26 0.0312(12) 0.0377(13) 0.0330(12) 0.0008(10) -0.0021(9) -0.0020(10)
C27 0.0393(14) 0.0423(15) 0.0437(14) -0.0012(11) -0.0045(11) -0.0066(11)
C28 0.0273(11) 0.0275(12) 0.0280(11) 0.0023(9) -0.0002(9) 0.0024(9)
C29 0.0322(12) 0.0333(13) 0.0369(12) 0.0001(10) -0.0062(10) 0.0017(10)
C30 0.0396(13) 0.0372(14) 0.0403(13) -0.0003(11) -0.0039(10) -0.0027(11)
C31 0.0478(16) 0.0482(17) 0.082(2) -0.0168(15) -0.0212(15) 0.0004(14)
C41 0.0478(16) 0.0482(17) 0.082(2) -0.0168(15) -0.0212(15) 0.0004(14)
C51 0.0478(16) 0.0482(17) 0.082(2) -0.0168(15) -0.0212(15) 0.0004(14)
C61 0.0478(16) 0.0482(17) 0.082(2) -0.0168(15) -0.0212(15) 0.0004(14)
C70 0.030(11) 0.054(15) 0.056(16) 0.003(11) -0.014(11) 0.006(10)

loop_
_atom_type_symbol
_atom_type_description
_atom_type_scat_dispersion_real
_atom_type_scat_dispersion_imag
_atom_type_scat_source
C C 0.0033 0.0016 'International Tables Vol C Tables 4.2.6.8 and 6.1.1.4'
H H 0.0000 0.0000 'International Tables Vol C Tables 4.2.6.8 and 6.1.1.4'
Cl Cl 0.1484 0.1585 'International Tables Vol C Tables 4.2.6.8 and 6.1.1.4'
N N 0.0061 0.0033 'International Tables Vol C Tables 4.2.6.8 and 6.1.1.4'
S S 0.1246 0.1234 'International Tables Vol C Tables 4.2.6.8 and 6.1.1.4'

loop_
_geom_angle_atom_site_label_1
_geom_angle_atom_site_label_2
_geom_angle_atom_site_label_3
_geom_angle
_geom_angle_site_symmetry_3
N2 S1 N1 101.32(9) .
C2 N1 S1 106.22(14) .
C6 C1 C2 115.11(18) .
C6 C1 C1 123.2(2) 2_556
C2 C1 C1 121.7(2) 2_556
C3 N2 S1 106.60(14) .
N1 C2 C3 113.10(18) .
N1 C2 C1 125.38(19) .
C3 C2 C1 121.52(18) .
N2 C3 C2 112.75(18) .
N2 C3 C4 125.81(18) .
C2 C3 C4 121.44(18) .
C5 C4 C3 114.76(18) .
C5 C4 C10 122.34(18) .
C3 C4 C10 122.90(18) .
C4 C5 C6 123.9(2) .
C4 C5 H5 118.1 .
C6 C5 H5 118.1 .
C1 C6 C5 123.26(19) .
C1 C6 H6 118.4 .
C5 C6 H6 118.4 .
C8 C7 C12 120.20(18) .
C8 C7 C15 131.11(18) .
C12 C7 C15 108.67(17) .
C9 C8 C7 118.84(19) .
C9 C8 H8 120.6 .
C7 C8 H8 120.6 .
C8 C9 C10 121.8(2) .
C8 C9 H9 119.1 .
C10 C9 H9 119.1 .
C11 C10 C9 118.56(18) .
C11 C10 C4 121.65(18) .
C9 C10 C4 119.78(18) .
C12 C11 C10 119.85(19) .
C12 C11 H11 120.1 .
C10 C11 H11 120.1 .
C11 C12 C7 120.74(18) .
C11 C12 C13 128.43(18) .
C7 C12 C13 110.79(17) .
C14 C13 C12 101.21(16) .
C14 C13 C28 111.67(16) .
C12 C13 C28 110.91(16) .
C14 C13 C20 111.93(16) .
C12 C13 C20 112.38(16) .
C28 C13 C20 108.65(16) .
C19 C14 C15 119.86(19) .
C19 C14 C13 128.96(19) .
C15 C14 C13 111.15(17) .
C16 C15 C14 120.95(19) .
C16 C15 C7 130.82(19) .
C14 C15 C7 108.17(17) .
C17 C16 C15 118.5(2) .
C17 C16 H16 120.8 .
C15 C16 H16 120.8 .
C18 C17 C16 120.8(2) .
C18 C17 H17 119.6 .
C16 C17 H17 119.6 .
C17 C18 C19 120.8(2) .
C17 C18 H18 119.6 .
C19 C18 H18 119.6 .
C14 C19 C18 119.1(2) .
C14 C19 H19 120.4 .
C18 C19 H19 120.4 .
C21 C20 C13 115.39(17) .
C21 C20 H20A 108.4 .
C13 C20 H20A 108.4 .
C21 C20 H20B 108.4 .
C13 C20 H20B 108.4 .
H20A C20 H20B 107.5 .
C20 C21 C22 113.13(17) .
C20 C21 H21A 109.0 .
C22 C21 H21A 109.0 .
C20 C21 H21B 109.0 .
C22 C21 H21B 109.0 .
H21A C21 H21B 107.8 .
C23 C22 C21 113.69(17) .
C23 C22 H22A 108.8 .
C21 C22 H22A 108.8 .
C23 C22 H22B 108.8 .
C21 C22 H22B 108.8 .
H22A C22 H22B 107.7 .
C22 C23 C24 113.82(17) .
C22 C23 H23A 108.8 .
C24 C23 H23A 108.8 .
C22 C23 H23B 108.8 .
C24 C23 H23B 108.8 .
H23A C23 H23B 107.7 .
C25 C24 C23 114.28(18) .
C25 C24 H24A 108.7 .
C23 C24 H24A 108.7 .
C25 C24 H24B 108.7 .
C23 C24 H24B 108.7 .
H24A C24 H24B 107.6 .
C24 C25 C26 112.77(18) .
C24 C25 H25B 109.0 .
C26 C25 H25B 109.0 .
C24 C25 H25A 109.0 .
C26 C25 H25A 109.0 .
H25B C25 H25A 107.8 .
C27 C26 C25 114.96(19) .
C27 C26 H26B 108.5 .
C25 C26 H26B 108.5 .
C27 C26 H26A 108.5 .
C25 C26 H26A 108.5 .
H26B C26 H26A 107.5 .
C26 C27 H27B 109.5 .
C26 C27 H27C 109.5 .
H27B C27 H27C 109.5 .
C26 C27 H27A 109.5 .
H27B C27 H27A 109.5 .
H27C C27 H27A 109.5 .
C29 C28 C13 115.35(17) .
C29 C28 H28B 108.4 .
C13 C28 H28B 108.4 .
C29 C28 H28A 108.4 .
C13 C28 H28A 108.4 .
H28B C28 H28A 107.5 .
C30 C29 C28 113.61(18) .
C30 C29 H29B 108.8 .
C28 C29 H29B 108.8 .
C30 C29 H29A 108.8 .
C28 C29 H29A 108.8 .
H29B C29 H29A 107.7 .
C31 C30 C29 114.1(2) .
C31 C30 H30A 108.7 .
C29 C30 H30A 108.7 .
C31 C30 H30B 108.7 .
C29 C30 H30B 108.7 .
H30A C30 H30B 107.6 .
C30 C31 C32 108.4(5) .
C30 C31 H31A 110.0 .
C32 C31 H31A 110.0 .
C30 C31 H31B 110.0 .
C32 C31 H31B 110.0 .
H31A C31 H31B 108.4 .
C33 C32 C31 115.7(8) .
C33 C32 H32A 108.4 .
C31 C32 H32A 108.4 .
C33 C32 H32B 108.4 .
C31 C32 H32B 108.4 .
H32A C32 H32B 107.4 .
C34 C33 C32 116.2(9) .
C34 C33 H33A 108.2 .
C32 C33 H33A 108.2 .
C34 C33 H33B 108.2 .
C32 C33 H33B 108.2 .
H33A C33 H33B 107.4 .
C33 C34 C35 113.2(11) .
C33 C34 H34A 108.9 .
C35 C34 H34A 108.9 .
C33 C34 H34B 108.9 .
C35 C34 H34B 108.9 .
H34A C34 H34B 107.8 .
C34 C35 H35A 109.5 .
C34 C35 H35B 109.5 .
H35A C35 H35B 109.5 .
C34 C35 H35C 109.5 .
H35A C35 H35C 109.5 .
H35B C35 H35C 109.5 .
C43 C42 H42A 109.7 .
C43 C42 H42B 109.7 .
H42A C42 H42B 108.2 .
C44 C43 C42 113.7(8) .
C44 C43 H43A 108.8 .
C42 C43 H43A 108.8 .
C44 C43 H43B 108.8 .
C42 C43 H43B 108.8 .
H43A C43 H43B 107.7 .
C43 C44 C45 116.1(12) .
C43 C44 H44A 108.3 .
C45 C44 H44A 108.3 .
C43 C44 H44B 108.3 .
C45 C44 H44B 108.3 .
H44A C44 H44B 107.4 .
C44 C45 H45A 109.5 .
C44 C45 H45B 109.5 .
H45A C45 H45B 109.5 .
C44 C45 H45C 109.5 .
H45A C45 H45C 109.5 .
H45B C45 H45C 109.5 .
C53 C52 H52A 110.8 .
C53 C52 H52B 110.8 .
H52A C52 H52B 108.8 .
C52 C53 C54 112.9(9) .
C52 C53 H53A 109.0 .
C54 C53 H53A 109.0 .
C52 C53 H53B 109.0 .
C54 C53 H53B 109.0 .
H53A C53 H53B 107.8 .
C53 C54 C55 104.5(10) .
C53 C54 H54A 110.8 .
C55 C54 H54A 110.8 .
C53 C54 H54B 110.8 .
C55 C54 H54B 110.8 .
H54A C54 H54B 108.9 .
C54 C55 H55A 109.5 .
C54 C55 H55B 109.5 .
H55A C55 H55B 109.5 .
C54 C55 H55C 109.5 .
H55A C55 H55C 109.5 .
H55B C55 H55C 109.5 .
C63 C62 H62A 108.8 .
C63 C62 H62B 108.8 .
H62A C62 H62B 107.7 .
C64 C63 C62 113.1(10) .
C64 C63 H63A 109.0 .
C62 C63 H63A 109.0 .
C64 C63 H63B 109.0 .
C62 C63 H63B 109.0 .
H63A C63 H63B 107.8 .
C63 C64 C65 118.3(12) .
C63 C64 H64A 107.7 .
C65 C64 H64A 107.7 .
C63 C64 H64B 107.7 .
C65 C64 H64B 107.7 .
H64A C64 H64B 107.1 .
C64 C65 H65A 109.5 .
C64 C65 H65B 109.5 .
H65A C65 H65B 109.5 .
C64 C65 H65C 109.5 .
H65A C65 H65C 109.5 .
H65B C65 H65C 109.5 .
Cl2 C70 Cl3 112.4(8) .
Cl2 C70 Cl1 109.8(8) .
Cl3 C70 Cl1 109.5(8) .
Cl2 C70 H70 108.4 .
Cl3 C70 H70 108.4 .
Cl1 C70 H70 108.4 .

loop_
_geom_bond_atom_site_label_1
_geom_bond_atom_site_label_2
_geom_bond_distance
_geom_bond_site_symmetry_2
Cl1 C70 1.774(10) .
S1 N2 1.6096(18) .
S1 N1 1.6118(18) .
N1 C2 1.355(3) .
C1 C6 1.380(3) .
C1 C2 1.438(3) .
C1 C1 1.478(4) 2_556
Cl2 C70 1.750(10) .
N2 C3 1.352(3) .
C2 C3 1.437(3) .
Cl3 C70 1.770(10) .
C3 C4 1.440(3) .
C4 C5 1.380(3) .
C4 C10 1.482(3) .
C5 C6 1.413(3) .
C5 H5 0.9500 .
C6 H6 0.9500 .
C7 C8 1.392(3) .
C7 C12 1.405(3) .
C7 C15 1.470(3) .
C8 C9 1.387(3) .
C8 H8 0.9500 .
C9 C10 1.408(3) .
C9 H9 0.9500 .
C10 C11 1.406(3) .
C11 C12 1.383(3) .
C11 H11 0.9500 .
C12 C13 1.527(3) .
C13 C14 1.524(3) .
C13 C28 1.551(3) .
C13 C20 1.554(3) .
C14 C19 1.387(3) .
C14 C15 1.406(3) .
C15 C16 1.395(3) .
C16 C17 1.393(3) .
C16 H16 0.9500 .
C17 C18 1.385(3) .
C17 H17 0.9500 .
C18 C19 1.398(3) .
C18 H18 0.9500 .
C19 H19 0.9500 .
C20 C21 1.526(3) .
C20 H20A 0.9900 .
C20 H20B 0.9900 .
C21 C22 1.529(3) .
C21 H21A 0.9900 .
C21 H21B 0.9900 .
C22 C23 1.524(3) .
C22 H22A 0.9900 .
C22 H22B 0.9900 .
C23 C24 1.532(3) .
C23 H23A 0.9900 .
C23 H23B 0.9900 .
C24 C25 1.526(3) .
C24 H24A 0.9900 .
C24 H24B 0.9900 .
C25 C26 1.527(3) .
C25 H25B 0.9900 .
C25 H25A 0.9900 .
C26 C27 1.520(3) .
C26 H26B 0.9900 .
C26 H26A 0.9900 .
C27 H27B 0.9800 .
C27 H27C 0.9800 .
C27 H27A 0.9800 .
C28 C29 1.530(3) .
C28 H28B 0.9900 .
C28 H28A 0.9900 .
C29 C30 1.528(3) .
C29 H29B 0.9900 .
C29 H29A 0.9900 .
C30 C31 1.521(3) .
C30 H30A 0.9900 .
C30 H30B 0.9900 .
C31 C32 1.568(9) .
C31 H31A 0.9900 .
C31 H31B 0.9900 .
C32 C33 1.535(9) .
C32 H32A 0.9900 .
C32 H32B 0.9900 .
C33 C34 1.512(9) .
C33 H33A 0.9900 .
C33 H33B 0.9900 .
C34 C35 1.522(9) .
C34 H34A 0.9900 .
C34 H34B 0.9900 .
C35 H35A 0.9800 .
C35 H35B 0.9800 .
C35 H35C 0.9800 .
C42 C43 1.549(10) .
C42 H42A 0.9900 .
C42 H42B 0.9900 .
C43 C44 1.519(9) .
C43 H43A 0.9900 .
C43 H43B 0.9900 .
C44 C45 1.547(10) .
C44 H44A 0.9900 .
C44 H44B 0.9900 .
C45 H45A 0.9800 .
C45 H45B 0.9800 .
C45 H45C 0.9800 .
C52 C53 1.530(10) .
C52 H52A 0.9900 .
C52 H52B 0.9900 .
C53 C54 1.531(9) .
C53 H53A 0.9900 .
C53 H53B 0.9900 .
C54 C55 1.554(10) .
C54 H54A 0.9900 .
C54 H54B 0.9900 .
C55 H55A 0.9800 .
C55 H55B 0.9800 .
C55 H55C 0.9800 .
C62 C63 1.543(9) .
C62 H62A 0.9900 .
C62 H62B 0.9900 .
C63 C64 1.520(9) .
C63 H63A 0.9900 .
C63 H63B 0.9900 .
C64 C65 1.534(10) .
C64 H64A 0.9900 .
C64 H64B 0.9900 .
C65 H65A 0.9800 .
C65 H65B 0.9800 .
C65 H65C 0.9800 .
C70 H70 1.0000 .
